data_8100749
loop_
_publ_author_name
'Mizuguchi, Jin'
'Takahashi, Hiroo'
'Yamakami, Hideki'

_publ_section_title
;
Crystal structure of 3,6-bis(4'-pyridyl)-pyrrolo[3,4-c]pyrrole-1,4-
dione, C~16~H~10~N~4~O~2~, at 93 K
;
_journal_issue 4
_journal_name_full 'Zeitschrift f\"ur Kristallographie - New Crystal Structures'
_journal_page_first 519
_journal_page_last 520
_journal_volume 217
_journal_year 2002
_chemical_formula_moiety 'C16 H10 N4 O2 '
_chemical_formula_structural 'C16 H10 N4 O2 '
_chemical_formula_sum 'C16 H10 N4 O2'
_chemical_formula_weight 290.28
_space_group_IT_number 14
_symmetry_cell_setting monoclinic
_symmetry_space_group_name_Hall '-P 2yn'
_symmetry_space_group_name_H-M 'P 1 21/n 1'
_cell_angle_alpha 90
_cell_angle_beta 94.68(1)
_cell_angle_gamma 90
_cell_formula_units_Z 4
_cell_length_a 3.6951(7)
_cell_length_b 18.201(2)
_cell_length_c 18.456(2)
_cell_measurement_temperature 93.2
_cell_volume 1237.1(3)
_exptl_crystal_density_diffrn 1.558
_cod_original_sg_symbol_H-M 'P 21/n'
_cod_original_formula_sum 'C16 H10 N4 O2 '
_cod_database_code 8100749

loop_
_symmetry_equiv_pos_as_xyz
x,y,z
1/2-x,1/2+y,1/2-z
-x,-y,-z
1/2+x,1/2-y,1/2+z

loop_
_atom_site_label
_atom_site_type_symbol
_atom_site_fract_x
_atom_site_fract_y
_atom_site_fract_z
_atom_site_U_iso_or_equiv
_atom_site_adp_type
_atom_site_occupancy
_atom_site_calc_flag
_atom_site_refinement_flags
_atom_site_disorder_assembly
_atom_site_disorder_group
O(1) O 0.312(1) -0.2054(2) 0.2482(2) 0.040(1) Uani 1.00 d . . .
O(2) O 1.0534(9) -0.0996(2) 0.5252(2) 0.033(1) Uani 1.00 d . . .
N(1) N 0.075(1) 0.0972(2) 0.2144(2) 0.030(1) Uani 1.00 d . . .
N(2) N 0.616(1) -0.2612(2) 0.3484(2) 0.032(1) Uani 1.00 d . . .
N(3) N 0.745(1) -0.0436(2) 0.4260(2) 0.034(1) Uani 1.00 d . . .
N(4) N 1.296(1) -0.4014(2) 0.5605(2) 0.039(2) Uani 1.00 d . . .
C(1) C 0.087(1) 0.0251(3) 0.1966(3) 0.038(2) Uani 1.00 d . . .
C(2) C 0.243(1) -0.0279(3) 0.2420(3) 0.033(2) Uani 1.00 d . . .
C(3) C 0.398(1) -0.0082(3) 0.3092(3) 0.029(2) Uani 1.00 d . . .
C(4) C 0.387(1) 0.0662(3) 0.3283(3) 0.031(2) Uani 1.00 d . . .
C(5) C 0.226(2) 0.1145(3) 0.2799(3) 0.035(2) Uani 1.00 d . . .
C(6) C 0.565(1) -0.0622(3) 0.3597(3) 0.030(2) Uani 1.00 d . . .
C(7) C 0.577(1) -0.1381(3) 0.3560(3) 0.029(2) Uani 1.00 d . . .
C(8) C 0.482(2) -0.2004(3) 0.3086(3) 0.032(2) Uani 1.00 d . . .
C(9) C 0.788(1) -0.2422(3) 0.4147(3) 0.026(2) Uani 1.00 d . . .
C(10) C 0.767(1) -0.1657(3) 0.4193(3) 0.029(2) Uani 1.00 d . . .
C(11) C 0.882(2) -0.1039(3) 0.4651(3) 0.032(2) Uani 1.00 d . . .
C(12) C 0.957(1) -0.2955(3) 0.4657(3) 0.029(2) Uani 1.00 d . . .
C(13) C 1.026(1) -0.3671(3) 0.4416(3) 0.031(2) Uani 1.00 d . . .
C(14) C 1.194(2) -0.4150(3) 0.4909(3) 0.039(2) Uani 1.00 d . . .
C(15) C 1.230(1) -0.3321(3) 0.5810(3) 0.037(2) Uani 1.00 d . . .
C(16) C 1.069(1) -0.2780(3) 0.5369(3) 0.035(2) Uani 1.00 d . . .
H(1) H -0.0191 0.0103 0.1489 0.0434 Uiso 1.00 calc . . .
H(2) H 0.2467 -0.0781 0.2255 0.0307 Uiso 1.00 calc . . .
H(3) H 0.4994 0.0829 0.3751 0.0303 Uiso 1.00 calc . . .
H(4) H 0.2160 0.1656 0.2949 0.0383 Uiso 1.00 calc . . .
H(5) H 0.5935 -0.3123 0.3311 0.0352 Uiso 1.00 calc . . .
H(6) H 0.7696 0.0070 0.4435 0.0376 Uiso 1.00 calc . . .
H(7) H 0.9561 -0.3825 0.3917 0.0309 Uiso 1.00 calc . . .
H(8) H 1.2397 -0.4660 0.4735 0.0385 Uiso 1.00 calc . . .
H(9) H 1.2888 -0.3194 0.6314 0.0403 Uiso 1.00 calc . . .
H(10) H 1.0406 -0.2294 0.5560 0.0425 Uiso 1.00 calc . . .

loop_
_atom_site_aniso_label
_atom_site_aniso_U_11
_atom_site_aniso_U_22
_atom_site_aniso_U_33
_atom_site_aniso_U_12
_atom_site_aniso_U_13
_atom_site_aniso_U_23
O(1) 0.048(3) 0.034(2) 0.037(2) 0.001(2) -0.005(2) 0.001(2)
O(2) 0.042(3) 0.030(2) 0.027(2) -0.001(2) -0.001(2) 0.001(2)
N(1) 0.031(3) 0.024(2) 0.035(3) 0.003(2) 0.003(2) 0.000(2)
N(2) 0.041(4) 0.018(2) 0.038(3) 0.003(2) 0.002(2) -0.002(2)
N(3) 0.048(4) 0.014(2) 0.039(3) 0.001(2) -0.002(3) 0.001(2)
N(4) 0.038(3) 0.033(3) 0.045(3) 0.005(2) 0.002(3) 0.005(2)
C(1) 0.043(4) 0.034(3) 0.038(4) -0.003(3) 0.005(3) 0.004(3)
C(2) 0.030(4) 0.030(3) 0.039(3) 0.002(3) 0.008(3) -0.002(3)
C(3) 0.025(4) 0.027(3) 0.035(3) -0.005(3) 0.005(3) 0.004(3)
C(4) 0.033(4) 0.028(3) 0.031(3) 0.004(3) 0.002(3) 0.007(3)
C(5) 0.039(4) 0.029(3) 0.036(3) -0.004(3) 0.001(3) -0.003(3)
C(6) 0.034(4) 0.028(3) 0.027(3) -0.005(3) 0.001(3) -0.007(3)
C(7) 0.031(4) 0.024(3) 0.033(3) -0.008(3) 0.004(3) -0.009(3)
C(8) 0.035(4) 0.028(3) 0.033(3) 0.006(3) 0.006(3) 0.006(3)
C(9) 0.025(4) 0.026(3) 0.025(3) -0.001(3) 0.000(3) -0.007(3)
C(10) 0.026(4) 0.029(3) 0.031(3) -0.003(3) 0.003(3) -0.003(3)
C(11) 0.035(4) 0.028(3) 0.032(3) 0.008(3) 0.007(3) 0.002(3)
C(12) 0.022(4) 0.034(3) 0.030(3) -0.003(3) -0.002(3) 0.007(3)
C(13) 0.033(4) 0.027(3) 0.035(3) 0.002(3) 0.003(3) 0.003(2)
C(14) 0.044(4) 0.032(3) 0.040(3) 0.000(3) 0.003(3) 0.005(3)
C(15) 0.046(4) 0.032(3) 0.032(3) 0.000(3) -0.001(3) 0.009(3)
C(16) 0.037(4) 0.025(3) 0.044(3) 0.001(3) 0.005(3) 0.003(3)

loop_
_geom_bond_atom_site_label_1
_geom_bond_atom_site_label_2
_geom_bond_distance
_geom_bond_site_symmetry_1
_geom_bond_site_symmetry_2
_geom_bond_publ_flag
O(1) C(7) 1.235(6) . . ?
O(2) C(10) 1.237(6) . . ?
N(1) C(6) 1.385(6) . . ?
N(1) C(7) 1.388(6) . . ?
N(2) C(10) 1.396(6) . . ?
N(2) C(11) 1.377(6) . . ?
N(3) C(1) 1.354(6) . . ?
N(3) C(5) 1.327(6) . . ?
N(4) C(14) 1.333(6) . . ?
N(4) C(15) 1.344(6) . . ?
C(1) C(2) 1.373(7) . . ?
C(2) C(3) 1.370(7) . . ?
C(3) C(4) 1.400(6) . . ?
C(3) C(6) 1.456(6) . . ?
C(4) C(5) 1.356(6) . . ?
C(6) C(9) 1.385(6) . . ?
C(7) C(8) 1.450(7) . . ?
C(8) C(9) 1.405(6) . . ?
C(8) C(11) 1.397(6) . . ?
C(9) C(10) 1.456(6) . . ?
C(11) C(12) 1.456(6) . . ?
C(12) C(13) 1.408(6) . . ?
C(12) C(16) 1.383(6) . . ?
C(13) C(14) 1.373(7) . . ?
C(15) C(16) 1.381(6) . . ?

loop_
_cod_related_entry_id
_cod_related_entry_database
_cod_related_entry_code
1 ChemSpider 19722495
